data_4329819
loop_
_publ_author_name
'Brenda A. Frazier'
'Peter T. Wolczanski'
'Ivan Keresztes'
'Serena DeBeer'
'Emil B. Lobkovsky'
'Aaron W. Pierpont'
'Thomas R. Cundari'

_publ_section_title
;
 Synthetic Approaches to (smif)2Ti (smif = 1,3-di-(2-pyridyl)-2-azaallyl)
 Reveal Redox Non-Innocence and C-C Bond-Formation
;
_journal_name_full 'Inorganic Chemistry'
_journal_page_first 8177
_journal_page_last 8186
_journal_paper_doi 10.1021/ic300590t
_journal_volume 51
_journal_year 2012
_chemical_formula_moiety 'C36 H30 Li N9 Ti, 1.5(C6 H6)'
_chemical_formula_sum 'C45 H39 Li N9 Ti'
_chemical_formula_weight 760.69
_chemical_name_systematic
; 
 ? 
;
_space_group_IT_number 2
_symmetry_cell_setting triclinic
_symmetry_space_group_name_Hall '-P 1'
_symmetry_space_group_name_H-M 'P -1'
_atom_sites_solution_hydrogens difmap
_atom_sites_solution_primary direct
_atom_sites_solution_secondary difmap
_audit_creation_method SHELXL-97
_cell_angle_alpha 88.685(2)
_cell_angle_beta 78.420(2)
_cell_angle_gamma 82.808(2)
_cell_formula_units_Z 2
_cell_length_a 10.5641(5)
_cell_length_b 10.7536(5)
_cell_length_c 17.1299(9)
_cell_measurement_reflns_used 7128
_cell_measurement_temperature 173(2)
_cell_measurement_theta_max 27.32
_cell_measurement_theta_min 2.43
_cell_volume 1891.38(16)
_computing_cell_refinement 'Bruker SAINT+'
_computing_data_collection 'Bruker APEX2'
_computing_data_reduction 'Bruker SAINT+'
_computing_molecular_graphics 'Bruker SHELXTL'
_computing_publication_material 'Bruker SHELXTL'
_computing_structure_refinement 'SHELXL-97 (Sheldrick, 1997)'
_computing_structure_solution 'SHELXS-97 (Sheldrick, 1990)'
_diffrn_ambient_temperature 173(2)
_diffrn_measured_fraction_theta_full 0.980
_diffrn_measured_fraction_theta_max 0.980
_diffrn_measurement_device_type 'Bruker X8 APEX II diffractometer'
_diffrn_measurement_method 'phi and omega scans'
_diffrn_radiation_monochromator graphite
_diffrn_radiation_source 'fine-focus sealed tube'
_diffrn_radiation_type MoK\a
_diffrn_radiation_wavelength 0.71073
_diffrn_reflns_av_R_equivalents 0.0356
_diffrn_reflns_av_sigmaI/netI 0.0438
_diffrn_reflns_limit_h_max 13
_diffrn_reflns_limit_h_min -13
_diffrn_reflns_limit_k_max 13
_diffrn_reflns_limit_k_min -13
_diffrn_reflns_limit_l_max 22
_diffrn_reflns_limit_l_min -22
_diffrn_reflns_number 29322
_diffrn_reflns_theta_full 27.48
_diffrn_reflns_theta_max 27.48
_diffrn_reflns_theta_min 1.91
_diffrn_standards_number 0
_exptl_absorpt_coefficient_mu 0.273
_exptl_absorpt_correction_T_max 0.9602
_exptl_absorpt_correction_T_min 0.9105
_exptl_absorpt_correction_type multi-scan
_exptl_absorpt_process_details SADABS
_exptl_crystal_colour green
_exptl_crystal_density_diffrn 1.336
_exptl_crystal_description block
_exptl_crystal_F_000 794
_exptl_crystal_size_max 0.35
_exptl_crystal_size_mid 0.25
_exptl_crystal_size_min 0.15
_refine_diff_density_max 0.238
_refine_diff_density_min -0.422
_refine_diff_density_rms 0.047
_refine_ls_extinction_method none
_refine_ls_goodness_of_fit_ref 1.089
_refine_ls_hydrogen_treatment refall
_refine_ls_matrix_type full
_refine_ls_number_parameters 661
_refine_ls_number_reflns 8504
_refine_ls_number_restraints 0
_refine_ls_restrained_S_all 1.089
_refine_ls_R_factor_all 0.0625
_refine_ls_R_factor_gt 0.0416
_refine_ls_shift/su_max 0.007
_refine_ls_shift/su_mean 0.000
_refine_ls_structure_factor_coef Fsqd
_refine_ls_weighting_details 'calc w=1/[\s^2^(Fo^2^)+(0.0461P)^2^+0.3555P] where P=(Fo^2^+2Fc^2^)/3'
_refine_ls_weighting_scheme calc
_refine_ls_wR_factor_gt 0.0987
_refine_ls_wR_factor_ref 0.1084
_reflns_number_gt 6256
_reflns_number_total 8504
_reflns_threshold_expression >2sigma(I)
_cod_data_source_file ic300590t_si_002.cif
_cod_data_source_block bf20
_cod_database_code 4329819

loop_
_symmetry_equiv_pos_as_xyz
'x, y, z'
'-x, -y, -z'

loop_
_atom_site_label
_atom_site_type_symbol
_atom_site_fract_x
_atom_site_fract_y
_atom_site_fract_z
_atom_site_U_iso_or_equiv
_atom_site_adp_type
_atom_site_occupancy
_atom_site_symmetry_multiplicity
_atom_site_calc_flag
Ti1 Ti 0.26906(2) 0.08291(2) 0.234320(14) 0.02278(6) Uani 1 1 d
Li1 Li 0.5179(2) -0.1572(2) 0.23363(14) 0.0299(6) Uani 1 1 d
N1 N 0.14188(11) 0.19388(11) 0.32971(7) 0.0261(3) Uani 1 1 d
N2 N 0.07532(11) 0.02208(11) 0.24618(7) 0.0265(3) Uani 1 1 d
N3 N 0.28021(12) -0.05125(11) 0.13990(7) 0.0267(3) Uani 1 1 d
N4 N 0.23346(11) 0.22541(11) 0.15174(7) 0.0257(3) Uani 1 1 d
N5 N 0.42405(11) 0.18046(10) 0.21828(7) 0.0244(3) Uani 1 1 d
N6 N 0.63608(11) -0.03626(11) 0.16322(7) 0.0286(3) Uani 1 1 d
N7 N 0.62003(12) -0.14283(11) 0.32534(7) 0.0302(3) Uani 1 1 d
N8 N 0.39485(11) -0.01506(11) 0.28980(6) 0.0238(3) Uani 1 1 d
N9 N 0.36223(11) -0.25879(11) 0.25846(7) 0.0245(3) Uani 1 1 d
C1 C 0.17666(16) 0.28664(14) 0.36913(9) 0.0311(4) Uani 1 1 d
H1 H 0.2623(16) 0.3042(15) 0.3495(9) 0.037(4) Uiso 1 1 d
C2 C 0.09602(18) 0.35159(15) 0.43131(9) 0.0384(4) Uani 1 1 d
H2 H 0.1274(16) 0.4168(15) 0.4537(9) 0.040(5) Uiso 1 1 d
C3 C -0.03055(18) 0.32036(15) 0.45528(9) 0.0425(5) Uani 1 1 d
H3 H -0.0853(16) 0.3642(15) 0.4973(10) 0.041(5) Uiso 1 1 d
C4 C -0.07079(17) 0.22922(15) 0.41599(9) 0.0382(4) Uani 1 1 d
H4 H -0.1575(16) 0.2098(15) 0.4304(10) 0.042(5) Uiso 1 1 d
C5 C 0.01548(15) 0.16567(14) 0.35058(9) 0.0297(4) Uani 1 1 d
C6 C -0.01877(15) 0.07443(15) 0.30506(9) 0.0323(4) Uani 1 1 d
H6 H -0.1019(15) 0.0482(14) 0.3170(9) 0.034(4) Uiso 1 1 d
C7 C 0.06351(15) -0.07118(14) 0.20010(9) 0.0308(4) Uani 1 1 d
H7 H -0.0129(15) -0.1100(15) 0.2082(9) 0.037(4) Uiso 1 1 d
C8 C 0.17524(15) -0.11490(13) 0.14265(8) 0.0284(3) Uani 1 1 d
C9 C 0.18387(18) -0.21679(15) 0.09069(9) 0.0383(4) Uani 1 1 d
H9 H 0.1127(15) -0.2617(15) 0.0966(9) 0.036(4) Uiso 1 1 d
C10 C 0.29638(19) -0.25029(15) 0.03686(9) 0.0436(5) Uani 1 1 d
H10 H 0.3029(16) -0.3185(16) -0.0006(10) 0.047(5) Uiso 1 1 d
C11 C 0.40113(18) -0.18286(16) 0.03223(9) 0.0415(4) Uani 1 1 d
H11 H 0.4822(17) -0.1997(16) -0.0071(10) 0.051(5) Uiso 1 1 d
C12 C 0.38792(15) -0.08432(15) 0.08426(9) 0.0328(4) Uani 1 1 d
H12 H 0.4538(13) -0.0360(13) 0.0841(8) 0.021(4) Uiso 1 1 d
C13 C 0.12887(15) 0.24377(15) 0.11633(9) 0.0325(4) Uani 1 1 d
H13 H 0.0627(16) 0.1890(15) 0.1351(9) 0.041(5) Uiso 1 1 d
C14 C 0.11056(17) 0.33411(16) 0.06144(10) 0.0384(4) Uani 1 1 d
H14 H 0.0330(16) 0.3437(15) 0.0415(10) 0.043(5) Uiso 1 1 d
C15 C 0.20532(17) 0.41864(15) 0.04050(9) 0.0379(4) Uani 1 1 d
H15 H 0.1945(16) 0.4826(16) 0.0033(10) 0.043(5) Uiso 1 1 d
C16 C 0.30992(16) 0.40587(14) 0.07500(9) 0.0336(4) Uani 1 1 d
H16 H 0.3759(15) 0.4578(14) 0.0623(9) 0.033(4) Uiso 1 1 d
C17 C 0.32803(14) 0.30852(13) 0.13101(8) 0.0263(3) Uani 1 1 d
C18 C 0.43115(14) 0.28292(13) 0.16841(8) 0.0271(3) Uani 1 1 d
H18 H 0.5056(15) 0.3309(14) 0.1597(9) 0.034(4) Uiso 1 1 d
C19 C 0.53562(14) 0.13903(13) 0.25538(8) 0.0259(3) Uani 1 1 d
H19 H 0.5676(13) 0.2133(13) 0.2782(8) 0.024(4) Uiso 1 1 d
C20 C 0.64718(13) 0.07669(13) 0.19226(8) 0.0258(3) Uani 1 1 d
C21 C 0.75177(14) 0.14123(15) 0.16092(9) 0.0313(4) Uani 1 1 d
H21 H 0.7554(14) 0.2196(14) 0.1844(8) 0.025(4) Uiso 1 1 d
C22 C 0.84250(15) 0.09230(16) 0.09630(10) 0.0372(4) Uani 1 1 d
H22 H 0.9120(15) 0.1372(15) 0.0720(9) 0.037(4) Uiso 1 1 d
C23 C 0.82908(15) -0.02086(16) 0.06518(9) 0.0363(4) Uani 1 1 d
H23 H 0.8842(16) -0.0574(15) 0.0195(10) 0.044(5) Uiso 1 1 d
C24 C 0.72673(15) -0.08179(15) 0.10028(9) 0.0329(4) Uani 1 1 d
H24 H 0.7145(15) -0.1635(15) 0.0816(9) 0.038(4) Uiso 1 1 d
C25 C 0.47936(14) 0.05430(13) 0.32464(8) 0.0254(3) Uani 1 1 d
H25 H 0.4278(12) 0.1109(12) 0.3698(8) 0.018(3) Uiso 1 1 d
C26 C 0.58194(13) -0.02861(14) 0.35850(8) 0.0261(3) Uani 1 1 d
C27 C 0.63508(15) 0.01146(15) 0.41944(9) 0.0317(4) Uani 1 1 d
H27 H 0.6085(13) 0.0848(13) 0.4388(8) 0.024(4) Uiso 1 1 d
C28 C 0.73191(15) -0.06695(17) 0.44617(9) 0.0394(4) Uani 1 1 d
H28 H 0.7667(17) -0.0428(16) 0.4853(10) 0.050(5) Uiso 1 1 d
C29 C 0.77276(16) -0.18177(17) 0.41112(10) 0.0388(4) Uani 1 1 d
H29 H 0.8363(16) -0.2378(15) 0.4293(10) 0.042(5) Uiso 1 1 d
C30 C 0.71451(16) -0.21687(16) 0.35160(10) 0.0364(4) Uani 1 1 d
H30 H 0.7393(16) -0.2972(16) 0.3292(10) 0.043(5) Uiso 1 1 d
C31 C 0.28807(14) -0.06740(13) 0.33248(8) 0.0246(3) Uani 1 1 d
H31 H 0.2393(13) -0.0314(13) 0.3815(8) 0.025(4) Uiso 1 1 d
C32 C 0.26780(13) -0.19031(13) 0.31275(8) 0.0232(3) Uani 1 1 d
C33 C 0.15033(15) -0.23841(14) 0.34476(9) 0.0292(4) Uani 1 1 d
H33 H 0.0875(15) -0.1903(14) 0.3805(9) 0.034(4) Uiso 1 1 d
C34 C 0.12933(15) -0.35391(14) 0.32161(9) 0.0325(4) Uani 1 1 d
H34 H 0.0512(16) -0.3867(15) 0.3410(9) 0.040(5) Uiso 1 1 d
C35 C 0.22459(15) -0.42300(14) 0.26583(9) 0.0303(4) Uani 1 1 d
H35 H 0.2147(13) -0.5031(14) 0.2466(8) 0.025(4) Uiso 1 1 d
C36 C 0.33670(14) -0.37073(13) 0.23642(8) 0.0276(3) Uani 1 1 d
H36 H 0.4032(14) -0.4146(13) 0.1977(8) 0.025(4) Uiso 1 1 d
C1S C 0.82780(17) -0.41001(18) 0.16181(10) 0.0445(5) Uani 1 1 d
H1S H 0.8533(18) -0.3556(18) 0.1184(11) 0.061(6) Uiso 1 1 d
C2S C 0.69855(17) -0.42832(18) 0.18640(10) 0.0443(5) Uani 1 1 d
H2S H 0.6335(17) -0.3895(16) 0.1571(10) 0.050(5) Uiso 1 1 d
C3S C 0.66100(17) -0.50125(17) 0.25259(11) 0.0439(5) Uani 1 1 d
H3S H 0.5722(18) -0.5136(17) 0.2694(11) 0.055(5) Uiso 1 1 d
C4S C 0.75370(18) -0.55713(16) 0.29286(11) 0.0443(5) Uani 1 1 d
H4S H 0.7269(18) -0.6069(17) 0.3392(11) 0.057(6) Uiso 1 1 d
C5S C 0.88298(17) -0.54078(16) 0.26751(11) 0.0441(4) Uani 1 1 d
H5S H 0.9458(17) -0.5784(16) 0.2959(10) 0.048(5) Uiso 1 1 d
C6S C 0.91979(17) -0.46706(18) 0.20248(11) 0.0444(5) Uani 1 1 d
H6S H 1.0076(17) -0.4546(16) 0.1853(10) 0.045(5) Uiso 1 1 d
C7S C 0.4687(2) 0.6155(2) 0.46774(13) 0.0604(6) Uani 1 1 d
H7S H 0.4460(18) 0.6935(19) 0.4453(12) 0.063(6) Uiso 1 1 d
C8S C 0.41809(19) 0.5130(2) 0.44659(12) 0.0595(6) Uani 1 1 d
H8S H 0.3651(19) 0.5218(18) 0.4094(11) 0.059(6) Uiso 1 1 d
C9S C 0.4496(2) 0.3977(2) 0.47884(13) 0.0645(6) Uani 1 1 d
H9S H 0.419(2) 0.328(2) 0.4639(13) 0.082(7) Uiso 1 1 d

loop_
_atom_site_aniso_label
_atom_site_aniso_U_11
_atom_site_aniso_U_22
_atom_site_aniso_U_33
_atom_site_aniso_U_23
_atom_site_aniso_U_13
_atom_site_aniso_U_12
Ti1 0.02388(13) 0.02196(13) 0.02224(12) -0.00183(10) -0.00401(10) -0.00247(10)
Li1 0.0305(13) 0.0281(13) 0.0311(12) -0.0033(10) -0.0051(10) -0.0050(11)
N1 0.0300(6) 0.0220(6) 0.0250(6) 0.0013(5) -0.0044(5) 0.0003(5)
N2 0.0280(6) 0.0260(6) 0.0261(6) 0.0035(5) -0.0068(5) -0.0039(5)
N3 0.0327(6) 0.0241(6) 0.0238(6) 0.0012(5) -0.0086(5) -0.0013(5)
N4 0.0282(6) 0.0233(6) 0.0252(6) -0.0020(5) -0.0043(5) -0.0029(5)
N5 0.0251(6) 0.0217(6) 0.0264(6) -0.0013(5) -0.0045(5) -0.0029(5)
N6 0.0269(6) 0.0295(7) 0.0285(6) -0.0010(5) -0.0039(5) -0.0020(5)
N7 0.0306(6) 0.0303(7) 0.0304(6) 0.0016(5) -0.0092(5) -0.0020(5)
N8 0.0251(6) 0.0238(6) 0.0233(6) -0.0010(5) -0.0053(5) -0.0054(5)
N9 0.0275(6) 0.0224(6) 0.0241(6) 0.0004(5) -0.0075(5) -0.0015(5)
C1 0.0411(9) 0.0235(7) 0.0288(7) 0.0005(6) -0.0099(7) 0.0004(7)
C2 0.0606(11) 0.0245(8) 0.0288(8) -0.0018(6) -0.0115(8) 0.0044(8)
C3 0.0575(11) 0.0321(9) 0.0274(8) 0.0005(7) 0.0052(8) 0.0130(8)
C4 0.0387(9) 0.0349(9) 0.0333(8) 0.0059(7) 0.0055(7) 0.0038(7)
C5 0.0313(8) 0.0273(8) 0.0274(7) 0.0051(6) -0.0017(6) 0.0008(6)
C6 0.0257(7) 0.0347(8) 0.0353(8) 0.0055(7) -0.0029(6) -0.0054(7)
C7 0.0346(8) 0.0290(8) 0.0337(8) 0.0058(6) -0.0143(6) -0.0123(7)
C8 0.0389(8) 0.0242(7) 0.0249(7) 0.0039(6) -0.0130(6) -0.0046(6)
C9 0.0601(10) 0.0277(8) 0.0332(8) 0.0023(7) -0.0205(8) -0.0116(8)
C10 0.0754(12) 0.0286(8) 0.0291(8) -0.0061(7) -0.0191(8) -0.0002(9)
C11 0.0525(10) 0.0413(10) 0.0272(8) -0.0073(7) -0.0075(8) 0.0089(8)
C12 0.0337(8) 0.0378(9) 0.0264(7) -0.0029(7) -0.0077(6) 0.0008(7)
C13 0.0343(8) 0.0323(8) 0.0327(8) 0.0001(7) -0.0102(7) -0.0051(7)
C14 0.0425(9) 0.0374(9) 0.0390(9) 0.0043(7) -0.0189(7) -0.0025(8)
C15 0.0543(10) 0.0295(8) 0.0315(8) 0.0048(7) -0.0146(7) -0.0026(8)
C16 0.0429(9) 0.0241(8) 0.0335(8) 0.0008(6) -0.0065(7) -0.0054(7)
C17 0.0326(8) 0.0211(7) 0.0235(7) -0.0037(6) -0.0028(6) -0.0006(6)
C18 0.0282(7) 0.0218(7) 0.0298(7) -0.0018(6) -0.0016(6) -0.0045(6)
C19 0.0273(7) 0.0250(7) 0.0269(7) -0.0019(6) -0.0064(6) -0.0064(6)
C20 0.0244(7) 0.0281(7) 0.0261(7) 0.0034(6) -0.0088(6) -0.0028(6)
C21 0.0274(7) 0.0346(8) 0.0341(8) 0.0004(7) -0.0097(6) -0.0074(7)
C22 0.0233(7) 0.0503(10) 0.0378(9) 0.0059(8) -0.0034(7) -0.0088(7)
C23 0.0274(8) 0.0443(10) 0.0335(8) -0.0006(7) -0.0017(7) 0.0024(7)
C24 0.0305(8) 0.0311(8) 0.0347(8) -0.0014(7) -0.0043(7) 0.0018(7)
C25 0.0270(7) 0.0260(7) 0.0233(7) -0.0036(6) -0.0050(6) -0.0033(6)
C26 0.0241(7) 0.0315(8) 0.0224(7) 0.0007(6) -0.0015(6) -0.0077(6)
C27 0.0291(8) 0.0388(9) 0.0271(7) -0.0048(7) -0.0030(6) -0.0081(7)
C28 0.0341(8) 0.0642(11) 0.0246(7) 0.0033(8) -0.0119(7) -0.0154(8)
C29 0.0325(8) 0.0479(10) 0.0376(9) 0.0132(8) -0.0128(7) -0.0045(8)
C30 0.0370(8) 0.0339(9) 0.0387(9) 0.0045(7) -0.0112(7) -0.0013(7)
C31 0.0260(7) 0.0265(7) 0.0207(7) -0.0011(6) -0.0038(6) -0.0026(6)
C32 0.0272(7) 0.0231(7) 0.0200(6) 0.0039(5) -0.0081(5) -0.0016(6)
C33 0.0298(8) 0.0285(8) 0.0278(7) 0.0014(6) -0.0029(6) -0.0026(6)
C34 0.0319(8) 0.0311(8) 0.0354(8) 0.0051(7) -0.0062(7) -0.0092(7)
C35 0.0371(8) 0.0213(7) 0.0353(8) 0.0002(6) -0.0123(7) -0.0060(6)
C36 0.0298(7) 0.0241(7) 0.0294(7) -0.0017(6) -0.0094(6) 0.0011(6)
C1S 0.0426(10) 0.0541(11) 0.0353(9) 0.0034(8) -0.0068(8) -0.0020(9)
C2S 0.0383(9) 0.0539(11) 0.0421(9) -0.0014(8) -0.0170(8) 0.0029(8)
C3S 0.0370(9) 0.0454(10) 0.0514(10) -0.0012(8) -0.0125(8) -0.0068(8)
C4S 0.0506(10) 0.0347(9) 0.0512(10) 0.0066(8) -0.0174(8) -0.0088(8)
C5S 0.0460(10) 0.0373(9) 0.0530(10) 0.0027(8) -0.0236(8) 0.0015(8)
C6S 0.0339(9) 0.0516(11) 0.0474(10) -0.0035(8) -0.0100(8) -0.0010(8)
C7S 0.0577(12) 0.0662(13) 0.0569(12) 0.0197(10) -0.0079(10) -0.0151(11)
C8S 0.0489(11) 0.0906(16) 0.0435(10) 0.0075(11) -0.0136(9) -0.0204(11)
C9S 0.0678(13) 0.0720(14) 0.0602(13) 0.0006(11) -0.0127(11) -0.0335(12)

loop_
_atom_type_symbol
_atom_type_description
_atom_type_scat_dispersion_real
_atom_type_scat_dispersion_imag
_atom_type_scat_source
C C 0.0033 0.0016 'International Tables Vol C Tables 4.2.6.8 and 6.1.1.4'
H H 0.0000 0.0000 'International Tables Vol C Tables 4.2.6.8 and 6.1.1.4'
N N 0.0061 0.0033 'International Tables Vol C Tables 4.2.6.8 and 6.1.1.4'
Ti Ti 0.2776 0.4457 'International Tables Vol C Tables 4.2.6.8 and 6.1.1.4'
Li Li -0.0003 0.0001 'International Tables Vol C Tables 4.2.6.8 and 6.1.1.4'

loop_
_geom_angle_atom_site_label_1
_geom_angle_atom_site_label_2
_geom_angle_atom_site_label_3
_geom_angle
_geom_angle_site_symmetry_1
_geom_angle_site_symmetry_3
N8 Ti1 N5 74.94(5) . .
N8 Ti1 N4 148.08(5) . .
N5 Ti1 N4 74.29(5) . .
N8 Ti1 N3 96.95(5) . .
N5 Ti1 N3 113.15(5) . .
N4 Ti1 N3 87.47(4) . .
N8 Ti1 N1 102.80(5) . .
N5 Ti1 N1 98.99(5) . .
N4 Ti1 N1 90.18(4) . .
N3 Ti1 N1 145.73(5) . .
N8 Ti1 N2 117.99(5) . .
N5 Ti1 N2 165.87(5) . .
N4 Ti1 N2 93.56(5) . .
N3 Ti1 N2 72.63(4) . .
N1 Ti1 N2 73.41(4) . .
N8 Ti1 C31 36.59(5) . .
N5 Ti1 C31 109.12(5) . .
N4 Ti1 C31 174.39(5) . .
N3 Ti1 C31 95.07(5) . .
N1 Ti1 C31 84.90(5) . .
N2 Ti1 C31 82.46(5) . .
N8 Ti1 Li1 30.26(5) . .
N5 Ti1 Li1 79.40(5) . .
N4 Ti1 Li1 133.03(5) . .
N3 Ti1 Li1 68.12(5) . .
N1 Ti1 Li1 132.38(5) . .
N2 Ti1 Li1 114.59(5) . .
C31 Ti1 Li1 52.55(5) . .
N8 Li1 N9 85.79(10) . .
N8 Li1 N7 84.76(10) . .
N9 Li1 N7 116.45(12) . .
N8 Li1 N6 93.07(11) . .
N9 Li1 N6 153.60(14) . .
N7 Li1 N6 89.64(11) . .
N8 Li1 C25 31.25(6) . .
N9 Li1 C25 112.33(10) . .
N7 Li1 C25 58.85(7) . .
N6 Li1 C25 76.61(9) . .
N8 Li1 C31 29.07(6) . .
N9 Li1 C31 57.97(7) . .
N7 Li1 C31 90.85(9) . .
N6 Li1 C31 121.58(11) . .
C25 Li1 C31 54.88(6) . .
N8 Li1 C32 58.36(7) . .
N9 Li1 C32 28.19(5) . .
N7 Li1 C32 104.16(10) . .
N6 Li1 C32 146.03(12) . .
C25 Li1 C32 84.21(8) . .
C31 Li1 C32 29.87(5) . .
N8 Li1 Ti1 29.72(5) . .
N9 Li1 Ti1 80.80(8) . .
N7 Li1 Ti1 113.30(9) . .
N6 Li1 Ti1 85.21(8) . .
C25 Li1 Ti1 55.31(5) . .
C31 Li1 Ti1 42.29(4) . .
C32 Li1 Ti1 60.84(5) . .
C1 N1 C5 118.41(12) . .
C1 N1 Ti1 125.20(10) . .
C5 N1 Ti1 116.39(9) . .
C7 N2 C6 125.07(13) . .
C7 N2 Ti1 117.57(9) . .
C6 N2 Ti1 117.03(10) . .
C12 N3 C8 118.39(12) . .
C12 N3 Ti1 124.02(10) . .
C8 N3 Ti1 117.23(9) . .
C13 N4 C17 117.00(12) . .
C13 N4 Ti1 126.11(10) . .
C17 N4 Ti1 116.89(9) . .
C18 N5 C19 118.19(12) . .
C18 N5 Ti1 121.00(10) . .
C19 N5 Ti1 120.69(9) . .
C24 N6 C20 117.73(13) . .
C24 N6 Li1 120.02(12) . .
C20 N6 Li1 119.78(11) . .
C30 N7 C26 118.13(13) . .
C30 N7 Li1 134.19(12) . .
C26 N7 Li1 107.52(11) . .
C31 N8 C25 124.99(11) . .
C31 N8 Ti1 85.69(8) . .
C25 N8 Ti1 117.10(9) . .
C31 N8 Li1 106.46(11) . .
C25 N8 Li1 103.04(11) . .
Ti1 N8 Li1 120.03(9) . .
C36 N9 C32 117.48(12) . .
C36 N9 Li1 135.82(11) . .
C32 N9 Li1 106.67(11) . .
N1 C1 C2 123.96(15) . .
C1 C2 C3 118.20(16) . .
C4 C3 C2 119.84(15) . .
C3 C4 C5 120.14(16) . .
N1 C5 C6 116.57(13) . .
N1 C5 C4 119.34(14) . .
C6 C5 C4 124.09(15) . .
N2 C6 C5 116.44(14) . .
N2 C7 C8 116.30(13) . .
N3 C8 C9 119.98(13) . .
N3 C8 C7 115.25(13) . .
C9 C8 C7 124.77(15) . .
C10 C9 C8 119.87(16) . .
C9 C10 C11 120.06(15) . .
C12 C11 C10 117.84(15) . .
N3 C12 C11 123.76(16) . .
N4 C13 C14 124.77(15) . .
C13 C14 C15 118.51(15) . .
C16 C15 C14 119.07(15) . .
C15 C16 C17 121.18(15) . .
C18 C17 N4 113.48(13) . .
C18 C17 C16 127.08(14) . .
N4 C17 C16 119.43(13) . .
C17 C18 N5 114.32(13) . .
N5 C19 C20 109.08(11) . .
N5 C19 C25 103.71(11) . .
C20 C19 C25 116.20(11) . .
N6 C20 C21 121.31(12) . .
N6 C20 C19 118.71(12) . .
C21 C20 C19 119.73(13) . .
C22 C21 C20 119.42(15) . .
C23 C22 C21 119.24(15) . .
C24 C23 C22 118.59(14) . .
N6 C24 C23 123.63(15) . .
N8 C25 C26 113.63(11) . .
N8 C25 C19 103.12(11) . .
C26 C25 C19 113.97(11) . .
N8 C25 Li1 45.71(8) . .
C26 C25 Li1 77.12(9) . .
C19 C25 Li1 94.86(9) . .
N7 C26 C27 121.69(14) . .
N7 C26 C25 116.49(12) . .
C27 C26 C25 121.81(13) . .
C26 C27 C28 119.24(15) . .
C29 C28 C27 119.02(15) . .
C28 C29 C30 118.89(15) . .
N7 C30 C29 123.00(15) . .
N8 C31 C32 119.25(12) . .
N8 C31 Ti1 57.73(7) . .
C32 C31 Ti1 115.21(9) . .
N8 C31 Li1 44.47(8) . .
C32 C31 Li1 76.39(9) . .
Ti1 C31 Li1 85.17(7) . .
N9 C32 C33 120.32(13) . .
N9 C32 C31 118.64(12) . .
C33 C32 C31 120.95(12) . .
N9 C32 Li1 45.14(8) . .
C33 C32 Li1 165.25(11) . .
C31 C32 Li1 73.74(9) . .
C34 C33 C32 120.23(13) . .
C33 C34 C35 119.51(14) . .
C36 C35 C34 117.53(14) . .
N9 C36 C35 124.91(13) . .
C6S C1S C2S 119.80(17) . .
C1S C2S C3S 120.12(17) . .
C4S C3S C2S 119.47(17) . .
C3S C4S C5S 120.44(17) . .
C6S C5S C4S 120.00(17) . .
C5S C6S C1S 120.15(17) . .
C8S C7S C9S 119.7(2) . 2_666
C7S C8S C9S 119.9(2) . .
C7S C9S C8S 120.5(2) 2_666 .

loop_
_geom_bond_atom_site_label_1
_geom_bond_atom_site_label_2
_geom_bond_distance
_geom_bond_site_symmetry_2
Ti1 N8 1.9722(12) .
Ti1 N5 2.0231(12) .
Ti1 N4 2.1120(12) .
Ti1 N3 2.1678(12) .
Ti1 N1 2.1693(11) .
Ti1 N2 2.1956(12) .
Ti1 C31 2.3260(14) .
Ti1 Li1 3.445(2) .
Li1 N8 2.005(3) .
Li1 N9 2.056(3) .
Li1 N7 2.095(3) .
Li1 N6 2.106(3) .
Li1 C25 2.728(3) .
Li1 C31 2.744(3) .
Li1 C32 2.778(3) .
N1 C1 1.3447(19) .
N1 C5 1.3812(19) .
N2 C7 1.3234(19) .
N2 C6 1.3437(18) .
N3 C12 1.3447(18) .
N3 C8 1.3668(19) .
N4 C13 1.3553(19) .
N4 C17 1.4105(18) .
N5 C18 1.3789(18) .
N5 C19 1.4656(18) .
N6 C24 1.3460(18) .
N6 C20 1.3503(18) .
N7 C30 1.341(2) .
N7 C26 1.3453(18) .
N8 C31 1.3903(17) .
N8 C25 1.4528(18) .
N9 C36 1.3444(18) .
N9 C32 1.3700(17) .
C1 C2 1.367(2) .
C2 C3 1.398(3) .
C3 C4 1.358(3) .
C4 C5 1.422(2) .
C5 C6 1.392(2) .
C7 C8 1.414(2) .
C8 C9 1.410(2) .
C9 C10 1.364(2) .
C10 C11 1.385(3) .
C11 C12 1.376(2) .
C13 C14 1.360(2) .
C14 C15 1.423(2) .
C15 C16 1.345(2) .
C16 C17 1.425(2) .
C17 C18 1.367(2) .
C19 C20 1.5269(19) .
C19 C25 1.5472(19) .
C20 C21 1.388(2) .
C21 C22 1.377(2) .
C22 C23 1.374(2) .
C23 C24 1.363(2) .
C25 C26 1.514(2) .
C26 C27 1.381(2) .
C27 C28 1.386(2) .
C28 C29 1.367(2) .
C29 C30 1.374(2) .
C31 C32 1.424(2) .
C32 C33 1.408(2) .
C33 C34 1.370(2) .
C34 C35 1.392(2) .
C35 C36 1.373(2) .
C1S C6S 1.382(3) .
C1S C2S 1.383(2) .
C2S C3S 1.384(3) .
C3S C4S 1.379(3) .
C4S C5S 1.380(3) .
C5S C6S 1.372(3) .
C7S C8S 1.370(3) .
C7S C9S 1.372(3) 2_666
C8S C9S 1.375(3) .
C9S C7S 1.372(3) 2_666
